data_4126099
loop_
_publ_author_name
'Panda, Santanu'
'Ready, Joseph M.'

_publ_section_title
;
 Palladium Catalyzed Asymmetric Three-Component Coupling of Boronic
 Esters, Indoles, and Allylic Acetates.
;
_journal_issue 17
_journal_name_full 'Journal of the American Chemical Society'
_journal_page_first 6038
_journal_page_last 6041
_journal_paper_doi 10.1021/jacs.7b01410
_journal_volume 139
_journal_year 2017
_chemical_formula_moiety 'C27 H34 B N O2'
_chemical_formula_sum 'C27 H34 B N O2'
_chemical_formula_weight 415.36
_space_group_crystal_system triclinic
_space_group_IT_number 2
_space_group_name_Hall '-P 1'
_space_group_name_H-M_alt 'P -1'
_symmetry_space_group_name_Hall '-P 1'
_symmetry_space_group_name_H-M 'P -1'
_atom_sites_solution_hydrogens mixed
_audit_creation_method SHELXL-2014/7
_cell_angle_alpha 100.977(4)
_cell_angle_beta 110.010(14)
_cell_angle_gamma 90.035(6)
_cell_formula_units_Z 2
_cell_length_a 9.5214(14)
_cell_length_b 10.1954(18)
_cell_length_c 12.8363(17)
_cell_measurement_reflns_used 3997
_cell_measurement_temperature 100(2)
_cell_measurement_theta_max 27.5
_cell_measurement_theta_min 1.73
_cell_volume 1146.5(3)
_computing_cell_refinement 'CrystalClear (Rigaku Inc., 2008)'
_computing_data_collection 'CrystalClear (Rigaku Inc., 2008)'
_computing_data_reduction 'CrystalClear (Rigaku Inc., 2008)'
_computing_molecular_graphics 'XP SHELXTL/PC, Siemens Analytical'
_computing_publication_material 'XP SHELXTL/PC, Siemens Analytical'
_computing_structure_refinement 'SHELXL-2013 (Sheldrick, 2013)'
_computing_structure_solution
;

SIR2004 - Altomare A., Burla M.C., Caliandro, M., Camalli M., Carrozzini, B., 
Cascarano G.L., De Caro, L., Giacovazzo C., Polidori G.,Spagna R.
;
_diffrn_ambient_temperature 100(2)
_diffrn_measured_fraction_theta_full 0.998
_diffrn_measured_fraction_theta_max 0.995
_diffrn_measurement_device_type 'AFC 12 with Saturn 724+ CCD'
_diffrn_measurement_method \w-scans
_diffrn_radiation_type MoK\a
_diffrn_radiation_wavelength 0.71073
_diffrn_reflns_av_R_equivalents 0.0365
_diffrn_reflns_av_unetI/netI 0.0278
_diffrn_reflns_Laue_measured_fraction_full 0.998
_diffrn_reflns_Laue_measured_fraction_max 0.995
_diffrn_reflns_limit_h_max 12
_diffrn_reflns_limit_h_min -12
_diffrn_reflns_limit_k_max 13
_diffrn_reflns_limit_k_min -13
_diffrn_reflns_limit_l_max 16
_diffrn_reflns_limit_l_min -16
_diffrn_reflns_number 21097
_diffrn_reflns_point_group_measured_fraction_full 0.998
_diffrn_reflns_point_group_measured_fraction_max 0.995
_diffrn_reflns_theta_full 25.242
_diffrn_reflns_theta_max 27.480
_diffrn_reflns_theta_min 3.168
_diffrn_source 'sealed fine focus tube'
_exptl_absorpt_coefficient_mu 0.074
_exptl_absorpt_correction_T_max 1.00
_exptl_absorpt_correction_T_min 0.768
_exptl_absorpt_correction_type multi-scan
_exptl_absorpt_process_details
;
Abscor. T. Higashi (2001). The Rigaku Corporation, Tokyo, Japan.
;
_exptl_crystal_colour colorless
_exptl_crystal_density_diffrn 1.203
_exptl_crystal_description prism
_exptl_crystal_F_000 448
_exptl_crystal_size_max 0.440
_exptl_crystal_size_mid 0.360
_exptl_crystal_size_min 0.180
_refine_diff_density_max 0.343
_refine_diff_density_min -0.213
_refine_diff_density_rms 0.037
_refine_ls_extinction_method none
_refine_ls_goodness_of_fit_ref 1.027
_refine_ls_hydrogen_treatment mixed
_refine_ls_matrix_type full
_refine_ls_number_parameters 325
_refine_ls_number_reflns 5245
_refine_ls_number_restraints 0
_refine_ls_restrained_S_all 1.027
_refine_ls_R_factor_all 0.0405
_refine_ls_R_factor_gt 0.0374
_refine_ls_shift/su_max 0.001
_refine_ls_shift/su_mean 0.000
_refine_ls_structure_factor_coef Fsqd
_refine_ls_weighting_details 'w=1/[\s^2^(Fo^2^)+(0.0512P)^2^+0.3306P] where P=(Fo^2^+2Fc^2^)/3'
_refine_ls_weighting_scheme calc
_refine_ls_wR_factor_gt 0.0980
_refine_ls_wR_factor_ref 0.1008
_reflns_Friedel_coverage 0.000
_reflns_number_gt 4825
_reflns_number_total 5245
_reflns_threshold_expression 'I > 2\s(I)'
_cod_data_source_file ja7b01410_si_001.cif
_cod_data_source_block shelx
_cod_database_code 4126099
_shelx_shelxl_version_number 2014/7
_shelx_space_group_comment
;
The symmetry employed for this shelxl refinement is uniquely defined
by the following loop, which should always be used as a source of
symmetry information in preference to the above space-group names.
They are only intended as comments.
;
_shelx_estimated_absorpt_t_min 0.968
_shelx_estimated_absorpt_t_max 0.987

loop_
_space_group_symop_operation_xyz
'x, y, z'
'-x, -y, -z'

loop_
_atom_site_label
_atom_site_type_symbol
_atom_site_fract_x
_atom_site_fract_y
_atom_site_fract_z
_atom_site_U_iso_or_equiv
_atom_site_adp_type
_atom_site_occupancy
_atom_site_site_symmetry_order
_atom_site_calc_flag
_atom_site_refinement_flags_posn
_atom_site_refinement_flags_adp
C1 C 0.90300(10) 0.17495(9) 0.26984(7) 0.01751(18) Uani 1 1 d . .
C2 C 0.91025(10) 0.26544(9) 0.18453(8) 0.01805(18) Uani 1 1 d . .
C3 C 1.05606(11) 0.34935(9) 0.25065(8) 0.02025(19) Uani 1 1 d . .
C4 C 1.14240(12) 0.42894(10) 0.21643(10) 0.0250(2) Uani 1 1 d . .
H4 H 1.1183 0.4301 0.1384 0.030 Uiso 1 1 calc R U
C5 C 1.26615(12) 0.50817(11) 0.29824(11) 0.0307(2) Uani 1 1 d . .
H5 H 1.3280 0.5614 0.2756 0.037 Uiso 1 1 calc R U
C6 C 1.29801(12) 0.50851(11) 0.41235(11) 0.0316(3) Uani 1 1 d . .
H6 H 1.3798 0.5650 0.4671 0.038 Uiso 1 1 calc R U
C7 C 1.21285(12) 0.42790(10) 0.44864(9) 0.0268(2) Uani 1 1 d . .
H7 H 1.2357 0.4286 0.5268 0.032 Uiso 1 1 calc R U
C8 C 1.09299(11) 0.34619(9) 0.36615(8) 0.0208(2) Uani 1 1 d . .
C9 C 1.00109(12) 0.24167(11) 0.49190(8) 0.0262(2) Uani 1 1 d . .
H9A H 1.1051 0.2337 0.5387 0.039 Uiso 1 1 calc R U
H9B H 0.9402 0.1605 0.4843 0.039 Uiso 1 1 calc R U
H9C H 0.9620 0.3195 0.5278 0.039 Uiso 1 1 calc R U
C10 C 0.97213(10) 0.04060(9) 0.24387(8) 0.01809(19) Uani 1 1 d . .
C11 C 0.92415(11) -0.03570(10) 0.13311(8) 0.0209(2) Uani 1 1 d . .
H11 H 0.8529 -0.0020 0.0739 0.025 Uiso 1 1 calc R U
C12 C 0.97906(12) -0.15978(10) 0.10850(9) 0.0238(2) Uani 1 1 d . .
H12 H 0.9467 -0.2091 0.0327 0.029 Uiso 1 1 calc R U
C13 C 1.08119(12) -0.21179(10) 0.19458(9) 0.0258(2) Uani 1 1 d . .
H13 H 1.1174 -0.2973 0.1782 0.031 Uiso 1 1 calc R U
C14 C 1.12978(12) -0.13772(11) 0.30464(9) 0.0256(2) Uani 1 1 d . .
H14 H 1.1998 -0.1726 0.3637 0.031 Uiso 1 1 calc R U
C15 C 1.07634(11) -0.01218(10) 0.32911(8) 0.0222(2) Uani 1 1 d . .
H15 H 1.1113 0.0379 0.4047 0.027 Uiso 1 1 calc R U
C16 C 0.77468(11) 0.35290(9) 0.14869(8) 0.01876(19) Uani 1 1 d . .
C17 C 0.78153(11) 0.42174(10) 0.05583(8) 0.0231(2) Uani 1 1 d . .
C18 C 0.73787(13) 0.54409(11) 0.04649(10) 0.0287(2) Uani 1 1 d . .
C19 C 0.67603(15) 0.62982(12) 0.12718(11) 0.0325(3) Uani 1 1 d . .
C20 C 0.63591(13) 0.55015(11) 0.20348(10) 0.0275(2) Uani 1 1 d . .
C21 C 0.75711(11) 0.45525(10) 0.24703(8) 0.0218(2) Uani 1 1 d . .
C22 C 0.48937(10) 0.06165(9) 0.18415(8) 0.01867(19) Uani 1 1 d . .
C23 C 0.54118(11) 0.08874(10) 0.31635(8) 0.01968(19) Uani 1 1 d . .
C24 C 0.40373(11) 0.17430(10) 0.13354(9) 0.0245(2) Uani 1 1 d . .
H24A H 0.4590 0.2606 0.1744 0.037 Uiso 1 1 calc R U
H24B H 0.3043 0.1733 0.1403 0.037 Uiso 1 1 calc R U
H24C H 0.3929 0.1613 0.0535 0.037 Uiso 1 1 calc R U
C25 C 0.40373(11) -0.07276(10) 0.12364(9) 0.0239(2) Uani 1 1 d . .
H25A H 0.3831 -0.0841 0.0421 0.036 Uiso 1 1 calc R U
H25B H 0.3089 -0.0762 0.1376 0.036 Uiso 1 1 calc R U
H25C H 0.4638 -0.1448 0.1522 0.036 Uiso 1 1 calc R U
C26 C 0.43855(12) 0.17148(11) 0.36669(9) 0.0262(2) Uani 1 1 d . .
H26A H 0.4792 0.1837 0.4494 0.039 Uiso 1 1 calc R U
H26B H 0.3385 0.1250 0.3379 0.039 Uiso 1 1 calc R U
H26C H 0.4318 0.2592 0.3453 0.039 Uiso 1 1 calc R U
C27 C 0.57588(12) -0.03811(11) 0.36431(9) 0.0265(2) Uani 1 1 d . .
H27A H 0.6430 -0.0893 0.3315 0.040 Uiso 1 1 calc R U
H27B H 0.4825 -0.0927 0.3455 0.040 Uiso 1 1 calc R U
H27C H 0.6244 -0.0138 0.4468 0.040 Uiso 1 1 calc R U
N1 N 0.99510(9) 0.25832(8) 0.38066(7) 0.02113(18) Uani 1 1 d . .
O1 O 0.63330(7) 0.06299(7) 0.16519(5) 0.01988(15) Uani 1 1 d . .
O2 O 0.68515(7) 0.16671(7) 0.35062(6) 0.02092(15) Uani 1 1 d . .
B1 B 0.73647(12) 0.13609(10) 0.26209(9) 0.0181(2) Uani 1 1 d . .
H2 H 0.9141(14) 0.2082(12) 0.1130(10) 0.022(3) Uiso 1 1 d . .
H16 H 0.6822(14) 0.2897(13) 0.1155(11) 0.025(3) Uiso 1 1 d . .
H17 H 0.8195(15) 0.3699(14) -0.0034(11) 0.030(3) Uiso 1 1 d . .
H18 H 0.7437(16) 0.5826(15) -0.0172(12) 0.037(4) Uiso 1 1 d . .
H19A H 0.5872(19) 0.6748(17) 0.0812(14) 0.051(4) Uiso 1 1 d . .
H19B H 0.7505(17) 0.7022(16) 0.1732(13) 0.041(4) Uiso 1 1 d . .
H20A H 0.5347(16) 0.4928(15) 0.1577(12) 0.037(4) Uiso 1 1 d . .
H20B H 0.6198(17) 0.6131(15) 0.2714(12) 0.040(4) Uiso 1 1 d . .
H21A H 0.8567(16) 0.5096(14) 0.2904(12) 0.032(3) Uiso 1 1 d . .
H21B H 0.7349(15) 0.4088(14) 0.3015(11) 0.031(3) Uiso 1 1 d . .

loop_
_atom_site_aniso_label
_atom_site_aniso_U_11
_atom_site_aniso_U_22
_atom_site_aniso_U_33
_atom_site_aniso_U_23
_atom_site_aniso_U_13
_atom_site_aniso_U_12
C1 0.0180(4) 0.0182(4) 0.0150(4) 0.0021(3) 0.0047(3) 0.0012(3)
C2 0.0205(4) 0.0164(4) 0.0181(4) 0.0024(3) 0.0083(3) 0.0018(3)
C3 0.0185(4) 0.0168(4) 0.0256(5) 0.0026(3) 0.0088(4) 0.0033(3)
C4 0.0228(5) 0.0198(5) 0.0366(6) 0.0083(4) 0.0141(4) 0.0053(4)
C5 0.0199(5) 0.0212(5) 0.0523(7) 0.0099(5) 0.0127(5) 0.0020(4)
C6 0.0184(5) 0.0200(5) 0.0476(7) -0.0002(4) 0.0042(4) 0.0008(4)
C7 0.0214(5) 0.0226(5) 0.0292(5) -0.0024(4) 0.0039(4) 0.0034(4)
C8 0.0180(4) 0.0182(4) 0.0247(5) 0.0007(4) 0.0074(4) 0.0037(3)
C9 0.0254(5) 0.0347(6) 0.0169(4) 0.0030(4) 0.0067(4) 0.0036(4)
C10 0.0165(4) 0.0181(4) 0.0212(4) 0.0046(3) 0.0082(3) 0.0004(3)
C11 0.0201(4) 0.0197(4) 0.0219(4) 0.0039(4) 0.0060(4) 0.0017(4)
C12 0.0260(5) 0.0199(5) 0.0259(5) 0.0015(4) 0.0112(4) 0.0016(4)
C13 0.0280(5) 0.0207(5) 0.0344(5) 0.0084(4) 0.0166(4) 0.0063(4)
C14 0.0251(5) 0.0276(5) 0.0289(5) 0.0130(4) 0.0115(4) 0.0083(4)
C15 0.0214(5) 0.0253(5) 0.0215(4) 0.0069(4) 0.0083(4) 0.0032(4)
C16 0.0201(4) 0.0183(4) 0.0178(4) 0.0037(3) 0.0064(3) 0.0020(3)
C17 0.0245(5) 0.0253(5) 0.0211(5) 0.0061(4) 0.0093(4) 0.0033(4)
C18 0.0324(6) 0.0291(5) 0.0317(5) 0.0137(4) 0.0164(5) 0.0069(4)
C19 0.0396(6) 0.0251(5) 0.0437(6) 0.0146(5) 0.0244(5) 0.0121(5)
C20 0.0313(6) 0.0245(5) 0.0337(5) 0.0090(4) 0.0186(5) 0.0086(4)
C21 0.0242(5) 0.0211(5) 0.0214(4) 0.0034(4) 0.0100(4) 0.0039(4)
C22 0.0163(4) 0.0213(4) 0.0192(4) 0.0042(3) 0.0072(3) 0.0016(3)
C23 0.0184(4) 0.0215(4) 0.0197(4) 0.0036(3) 0.0076(3) -0.0004(3)
C24 0.0215(5) 0.0258(5) 0.0265(5) 0.0094(4) 0.0067(4) 0.0039(4)
C25 0.0219(5) 0.0233(5) 0.0244(5) 0.0011(4) 0.0072(4) -0.0019(4)
C26 0.0250(5) 0.0284(5) 0.0272(5) 0.0014(4) 0.0139(4) 0.0010(4)
C27 0.0272(5) 0.0292(5) 0.0253(5) 0.0117(4) 0.0088(4) 0.0023(4)
N1 0.0215(4) 0.0234(4) 0.0158(4) 0.0005(3) 0.0050(3) -0.0017(3)
O1 0.0169(3) 0.0241(3) 0.0188(3) 0.0030(3) 0.0072(3) 0.0009(3)
O2 0.0188(3) 0.0243(3) 0.0193(3) 0.0011(3) 0.0080(3) -0.0016(3)
B1 0.0197(5) 0.0171(5) 0.0180(5) 0.0047(4) 0.0067(4) 0.0033(4)

loop_
_atom_type_symbol
_atom_type_description
_atom_type_scat_dispersion_real
_atom_type_scat_dispersion_imag
_atom_type_scat_source
C C 0.0033 0.0016 'International Tables Vol C Tables 4.2.6.8 and 6.1.1.4'
H H 0.0000 0.0000 'International Tables Vol C Tables 4.2.6.8 and 6.1.1.4'
N N 0.0061 0.0033 'International Tables Vol C Tables 4.2.6.8 and 6.1.1.4'
O O 0.0106 0.0060 'International Tables Vol C Tables 4.2.6.8 and 6.1.1.4'
B B 0.0013 0.0007 'International Tables Vol C Tables 4.2.6.8 and 6.1.1.4'

loop_
_geom_angle_atom_site_label_1
_geom_angle_atom_site_label_2
_geom_angle_atom_site_label_3
_geom_angle
N1 C1 C10 111.89(7)
N1 C1 C2 102.11(7)
C10 C1 C2 109.75(7)
N1 C1 B1 113.41(8)
C10 C1 B1 105.90(7)
C2 C1 B1 113.89(7)
C3 C2 C16 112.31(8)
C3 C2 C1 101.68(7)
C16 C2 C1 114.83(8)
C3 C2 H2 111.6(7)
C16 C2 H2 106.4(7)
C1 C2 H2 110.1(7)
C4 C3 C8 120.38(9)
C4 C3 C2 130.94(9)
C8 C3 C2 108.47(8)
C3 C4 C5 119.27(10)
C3 C4 H4 120.4
C5 C4 H4 120.4
C6 C5 C4 119.89(10)
C6 C5 H5 120.1
C4 C5 H5 120.1
C5 C6 C7 121.70(10)
C5 C6 H6 119.1
C7 C6 H6 119.1
C6 C7 C8 117.83(10)
C6 C7 H7 121.1
C8 C7 H7 121.1
N1 C8 C7 128.51(10)
N1 C8 C3 110.63(8)
C7 C8 C3 120.84(10)
N1 C9 H9A 109.5
N1 C9 H9B 109.5
H9A C9 H9B 109.5
N1 C9 H9C 109.5
H9A C9 H9C 109.5
H9B C9 H9C 109.5
C15 C10 C11 117.97(9)
C15 C10 C1 121.93(8)
C11 C10 C1 120.00(8)
C12 C11 C10 121.16(9)
C12 C11 H11 119.4
C10 C11 H11 119.4
C11 C12 C13 120.17(9)
C11 C12 H12 119.9
C13 C12 H12 119.9
C14 C13 C12 119.43(9)
C14 C13 H13 120.3
C12 C13 H13 120.3
C13 C14 C15 120.40(9)
C13 C14 H14 119.8
C15 C14 H14 119.8
C14 C15 C10 120.85(9)
C14 C15 H15 119.6
C10 C15 H15 119.6
C17 C16 C21 110.46(8)
C17 C16 C2 110.84(8)
C21 C16 C2 114.09(8)
C17 C16 H16 106.8(7)
C21 C16 H16 107.6(7)
C2 C16 H16 106.6(7)
C18 C17 C16 123.97(9)
C18 C17 H17 118.6(8)
C16 C17 H17 117.4(8)
C17 C18 C19 123.73(10)
C17 C18 H18 119.8(9)
C19 C18 H18 116.4(9)
C18 C19 C20 112.04(9)
C18 C19 H19A 108.2(9)
C20 C19 H19A 112.7(9)
C18 C19 H19B 108.5(9)
C20 C19 H19B 109.6(9)
H19A C19 H19B 105.5(13)
C19 C20 C21 111.25(9)
C19 C20 H20A 109.4(8)
C21 C20 H20A 108.3(8)
C19 C20 H20B 111.2(8)
C21 C20 H20B 109.7(8)
H20A C20 H20B 106.8(11)
C20 C21 C16 111.02(8)
C20 C21 H21A 109.2(8)
C16 C21 H21A 108.7(8)
C20 C21 H21B 111.2(8)
C16 C21 H21B 110.4(8)
H21A C21 H21B 106.3(11)
O1 C22 C25 108.55(7)
O1 C22 C24 106.90(8)
C25 C22 C24 110.25(8)
O1 C22 C23 102.02(7)
C25 C22 C23 115.16(8)
C24 C22 C23 113.23(8)
O2 C23 C26 108.53(8)
O2 C23 C27 106.25(8)
C26 C23 C27 110.82(8)
O2 C23 C22 102.35(7)
C26 C23 C22 114.85(8)
C27 C23 C22 113.22(8)
C22 C24 H24A 109.5
C22 C24 H24B 109.5
H24A C24 H24B 109.5
C22 C24 H24C 109.5
H24A C24 H24C 109.5
H24B C24 H24C 109.5
C22 C25 H25A 109.5
C22 C25 H25B 109.5
H25A C25 H25B 109.5
C22 C25 H25C 109.5
H25A C25 H25C 109.5
H25B C25 H25C 109.5
C23 C26 H26A 109.5
C23 C26 H26B 109.5
H26A C26 H26B 109.5
C23 C26 H26C 109.5
H26A C26 H26C 109.5
H26B C26 H26C 109.5
C23 C27 H27A 109.5
C23 C27 H27B 109.5
H27A C27 H27B 109.5
C23 C27 H27C 109.5
H27A C27 H27C 109.5
H27B C27 H27C 109.5
C8 N1 C9 122.32(8)
C8 N1 C1 110.16(8)
C9 N1 C1 127.00(8)
B1 O1 C22 106.80(7)
B1 O2 C23 106.75(7)
O2 B1 O1 113.81(9)
O2 B1 C1 124.20(8)
O1 B1 C1 121.94(8)

loop_
_geom_bond_atom_site_label_1
_geom_bond_atom_site_label_2
_geom_bond_distance
C1 N1 1.4833(12)
C1 C10 1.5485(13)
C1 C2 1.5784(13)
C1 B1 1.5992(14)
C2 C3 1.5150(13)
C2 C16 1.5570(13)
C2 H2 1.002(12)
C3 C4 1.3818(14)
C3 C8 1.4085(14)
C4 C5 1.4045(16)
C4 H4 0.9500
C5 C6 1.3898(18)
C5 H5 0.9500
C6 C7 1.3976(17)
C6 H6 0.9500
C7 C8 1.3977(14)
C7 H7 0.9500
C8 N1 1.3738(13)
C9 N1 1.4518(13)
C9 H9A 0.9800
C9 H9B 0.9800
C9 H9C 0.9800
C10 C15 1.3976(13)
C10 C11 1.4032(13)
C11 C12 1.3910(14)
C11 H11 0.9500
C12 C13 1.3914(15)
C12 H12 0.9500
C13 C14 1.3879(15)
C13 H13 0.9500
C14 C15 1.3974(14)
C14 H14 0.9500
C15 H15 0.9500
C16 C17 1.5131(13)
C16 C21 1.5341(13)
C16 H16 1.005(13)
C17 C18 1.3291(15)
C17 H17 1.011(14)
C18 C19 1.5022(16)
C18 H18 0.989(15)
C19 C20 1.5244(15)
C19 H19A 1.018(17)
C19 H19B 0.971(16)
C20 C21 1.5316(14)
C20 H20A 1.048(15)
C20 H20B 1.036(15)
C21 H21A 1.018(14)
C21 H21B 0.992(14)
C22 O1 1.4721(11)
C22 C25 1.5186(13)
C22 C24 1.5260(13)
C22 C23 1.5645(13)
C23 O2 1.4687(11)
C23 C26 1.5199(14)
C23 C27 1.5249(14)
C24 H24A 0.9800
C24 H24B 0.9800
C24 H24C 0.9800
C25 H25A 0.9800
C25 H25B 0.9800
C25 H25C 0.9800
C26 H26A 0.9800
C26 H26B 0.9800
C26 H26C 0.9800
C27 H27A 0.9800
C27 H27B 0.9800
C27 H27C 0.9800
O1 B1 1.3702(12)
O2 B1 1.3684(12)

loop_
_geom_torsion_atom_site_label_1
_geom_torsion_atom_site_label_2
_geom_torsion_atom_site_label_3
_geom_torsion_atom_site_label_4
_geom_torsion
N1 C1 C2 C3 25.21(8)
C10 C1 C2 C3 -93.62(8)
B1 C1 C2 C3 147.85(8)
N1 C1 C2 C16 -96.32(9)
C10 C1 C2 C16 144.85(8)
B1 C1 C2 C16 26.33(11)
C16 C2 C3 C4 -71.34(13)
C1 C2 C3 C4 165.40(10)
C16 C2 C3 C8 103.38(9)
C1 C2 C3 C8 -19.87(9)
C8 C3 C4 C5 -0.92(14)
C2 C3 C4 C5 173.28(9)
C3 C4 C5 C6 -1.72(15)
C4 C5 C6 C7 2.31(16)
C5 C6 C7 C8 -0.20(15)
C6 C7 C8 N1 179.33(9)
C6 C7 C8 C3 -2.47(14)
C4 C3 C8 N1 -178.44(8)
C2 C3 C8 N1 6.18(11)
C4 C3 C8 C7 3.07(14)
C2 C3 C8 C7 -172.31(8)
N1 C1 C10 C15 19.91(12)
C2 C1 C10 C15 132.52(9)
B1 C1 C10 C15 -104.13(10)
N1 C1 C10 C11 -163.78(8)
C2 C1 C10 C11 -51.16(11)
B1 C1 C10 C11 72.19(10)
C15 C10 C11 C12 -0.37(14)
C1 C10 C11 C12 -176.83(9)
C10 C11 C12 C13 1.28(15)
C11 C12 C13 C14 -1.20(16)
C12 C13 C14 C15 0.24(16)
C13 C14 C15 C10 0.67(16)
C11 C10 C15 C14 -0.59(14)
C1 C10 C15 C14 175.79(9)
C3 C2 C16 C17 71.88(10)
C1 C2 C16 C17 -172.58(8)
C3 C2 C16 C21 -53.56(11)
C1 C2 C16 C21 61.98(11)
C21 C16 C17 C18 -17.00(14)
C2 C16 C17 C18 -144.45(11)
C16 C17 C18 C19 0.01(18)
C17 C18 C19 C20 -13.08(17)
C18 C19 C20 C21 42.80(14)
C19 C20 C21 C16 -61.25(12)
C17 C16 C21 C20 46.42(11)
C2 C16 C21 C20 172.07(8)
O1 C22 C23 O2 28.14(8)
C25 C22 C23 O2 145.49(8)
C24 C22 C23 O2 -86.36(9)
O1 C22 C23 C26 145.53(8)
C25 C22 C23 C26 -97.13(10)
C24 C22 C23 C26 31.02(11)
O1 C22 C23 C27 -85.80(9)
C25 C22 C23 C27 31.55(11)
C24 C22 C23 C27 159.70(8)
C7 C8 N1 C9 2.42(15)
C3 C8 N1 C9 -175.93(9)
C7 C8 N1 C1 -169.82(9)
C3 C8 N1 C1 11.83(11)
C10 C1 N1 C8 93.75(9)
C2 C1 N1 C8 -23.56(9)
B1 C1 N1 C8 -146.53(8)
C10 C1 N1 C9 -78.04(11)
C2 C1 N1 C9 164.65(9)
B1 C1 N1 C9 41.68(12)
C25 C22 O1 B1 -145.32(8)
C24 C22 O1 B1 95.76(9)
C23 C22 O1 B1 -23.32(9)
C26 C23 O2 B1 -145.29(8)
C27 C23 O2 B1 95.48(9)
C22 C23 O2 B1 -23.48(9)
C23 O2 B1 O1 9.81(11)
C23 O2 B1 C1 -167.61(8)
C22 O1 B1 O2 9.67(10)
C22 O1 B1 C1 -172.83(8)
N1 C1 B1 O2 -4.83(13)
C10 C1 B1 O2 118.25(10)
C2 C1 B1 O2 -121.05(10)
N1 C1 B1 O1 177.94(8)
C10 C1 B1 O1 -58.98(11)
C2 C1 B1 O1 61.72(11)
